data_2222220
loop_
_publ_author_name
'Liu, Zhi-Meng'
'Jiao, Yuan-Qi'

_publ_section_title
;
 2-Hydroxy-1-methoxyanthraquinone monohydrate
;
_journal_coeditor_code BG2258
_journal_issue 7
_journal_name_full 'Acta Crystallographica Section E'
_journal_page_first o1523
_journal_paper_doi 10.1107/S1600536809021254
_journal_volume 65
_journal_year 2009
_chemical_formula_iupac 'C15 H10 O4, H2 O'
_chemical_formula_moiety 'C15 H10 O4, H2 O'
_chemical_formula_sum 'C15 H12 O5'
_chemical_formula_weight 272.25
_chemical_name_systematic
;
2-Hydroxy-1-methoxyanthraquinone monohydrate
;
_space_group_IT_number 2
_symmetry_cell_setting triclinic
_symmetry_space_group_name_Hall '-P 1'
_symmetry_space_group_name_H-M 'P -1'
_atom_sites_solution_hydrogens geom
_atom_sites_solution_primary direct
_atom_sites_solution_secondary difmap
_audit_creation_method SHELXL-97
_cell_angle_alpha 102.462(3)
_cell_angle_beta 102.364(3)
_cell_angle_gamma 100.653(3)
_cell_formula_units_Z 2
_cell_length_a 7.9583(19)
_cell_length_b 8.269(2)
_cell_length_c 10.188(2)
_cell_measurement_reflns_used 1018
_cell_measurement_temperature 298(2)
_cell_measurement_theta_max 26.18
_cell_measurement_theta_min 2.60
_cell_volume 620.4(2)
_computing_cell_refinement 'SAINT (Bruker, 2004)'
_computing_data_collection 'APEX2 (Bruker, 2004)'
_computing_data_reduction 'SAINT (Bruker, 2004)'
_computing_molecular_graphics 'SHELXTL (Sheldrick, 2008)'
_computing_publication_material 'SHELXL97 (Sheldrick, 2008)'
_computing_structure_refinement 'SHELXL97 (Sheldrick, 2008)'
_computing_structure_solution 'SHELXS97 (Sheldrick, 2008)'
_diffrn_ambient_temperature 298(2)
_diffrn_measured_fraction_theta_full 0.983
_diffrn_measured_fraction_theta_max 0.983
_diffrn_measurement_device_type 'Bruker APEXII area-detector'
_diffrn_measurement_method '\f and \w'
_diffrn_radiation_monochromator graphite
_diffrn_radiation_source 'fine-focus sealed tube'
_diffrn_radiation_type MoK\a
_diffrn_radiation_wavelength 0.71073
_diffrn_reflns_av_R_equivalents 0.0134
_diffrn_reflns_av_sigmaI/netI 0.0228
_diffrn_reflns_limit_h_max 9
_diffrn_reflns_limit_h_min -9
_diffrn_reflns_limit_k_max 9
_diffrn_reflns_limit_k_min -9
_diffrn_reflns_limit_l_max 9
_diffrn_reflns_limit_l_min -12
_diffrn_reflns_number 3218
_diffrn_reflns_theta_full 25.20
_diffrn_reflns_theta_max 25.20
_diffrn_reflns_theta_min 2.12
_exptl_absorpt_coefficient_mu 0.110
_exptl_absorpt_correction_T_max 0.9861
_exptl_absorpt_correction_T_min 0.9725
_exptl_absorpt_correction_type multi-scan
_exptl_absorpt_process_details '(SADABS; Sheldrick, 1996)'
_exptl_crystal_colour yellow
_exptl_crystal_density_diffrn 1.457
_exptl_crystal_density_method 'not measured'
_exptl_crystal_description block
_exptl_crystal_F_000 284.0
_exptl_crystal_size_max 0.30
_exptl_crystal_size_mid 0.20
_exptl_crystal_size_min 0.15
_refine_diff_density_max 0.266
_refine_diff_density_min -0.168
_refine_ls_extinction_method none
_refine_ls_goodness_of_fit_ref 1.043
_refine_ls_hydrogen_treatment mixed
_refine_ls_matrix_type full
_refine_ls_number_parameters 191
_refine_ls_number_reflns 2198
_refine_ls_number_restraints 3
_refine_ls_restrained_S_all 1.043
_refine_ls_R_factor_all 0.0665
_refine_ls_R_factor_gt 0.0461
_refine_ls_shift/su_max 0.000
_refine_ls_shift/su_mean 0.000
_refine_ls_structure_factor_coef Fsqd
_refine_ls_weighting_details 'calc w=1/[\s^2^(Fo^2^)+(0.0778P)^2^+0.0805P] where P=(Fo^2^+2Fc^2^)/3'
_refine_ls_weighting_scheme calc
_refine_ls_wR_factor_gt 0.1291
_refine_ls_wR_factor_ref 0.1468
_reflns_number_gt 1488
_reflns_number_total 2198
_reflns_threshold_expression I>2\s(I)
_cod_data_source_file bg2258.cif
_cod_data_source_block I
_cod_database_code 2222220
_cod_database_fobs_code 2222220

loop_
_symmetry_equiv_pos_as_xyz
'x, y, z'
'-x, -y, -z'

loop_
_atom_site_type_symbol
_atom_site_label
_atom_site_fract_x
_atom_site_fract_y
_atom_site_fract_z
_atom_site_U_iso_or_equiv
_atom_site_adp_type
_atom_site_calc_flag
_atom_site_refinement_flags
_atom_site_occupancy
_atom_site_disorder_assembly
_atom_site_disorder_group
C C1 0.6640(3) 0.3815(2) 0.3121(2) 0.0509(5) Uani d . 1 . .
C C2 0.7049(3) 0.2214(2) 0.30375(19) 0.0476(5) Uani d . 1 . .
C C3 0.7720(3) -0.0406(2) 0.1655(2) 0.0485(5) Uani d . 1 . .
C C4 0.8497(3) -0.2806(2) 0.0176(2) 0.0555(5) Uani d . 1 . .
H H4 0.8772 -0.3219 0.0955 0.067 Uiso calc R 1 . .
C C5 0.8632(3) -0.3695(3) -0.1086(3) 0.0645(6) Uani d . 1 . .
H H5 0.8980 -0.4717 -0.1158 0.077 Uiso calc R 1 . .
C C6 0.8257(3) -0.3093(3) -0.2248(3) 0.0668(6) Uani d . 1 . .
H H6 0.8347 -0.3707 -0.3099 0.080 Uiso calc R 1 . .
C C7 0.7746(3) -0.1565(3) -0.2142(2) 0.0600(6) Uani d . 1 . .
H H7 0.7505 -0.1146 -0.2921 0.072 Uiso calc R 1 . .
C C8 0.7044(3) 0.0971(2) -0.07708(19) 0.0500(5) Uani d . 1 . .
C C9 0.6444(3) 0.3450(2) 0.0710(2) 0.0514(5) Uani d . 1 . .
H H9 0.6210 0.3853 -0.0078 0.062 Uiso calc R 1 . .
C C10 0.6335(3) 0.4407(3) 0.1954(2) 0.0542(5) Uani d . 1 . .
H H10 0.6054 0.5458 0.2006 0.065 Uiso calc R 1 . .
C C11 0.7216(2) 0.1254(2) 0.17820(19) 0.0438(5) Uani d . 1 . .
C C12 0.6896(2) 0.1890(2) 0.06001(19) 0.0444(5) Uani d . 1 . .
C C13 0.7951(2) -0.1285(2) 0.0293(2) 0.0462(5) Uani d . 1 . .
C C14 0.7593(2) -0.0664(2) -0.08792(19) 0.0472(5) Uani d . 1 . .
C C15 0.8905(4) 0.2159(3) 0.5181(2) 0.0869(8) Uani d . 1 . .
H H15A 0.9726 0.1661 0.4763 0.130 Uiso calc R 1 . .
H H15B 0.8843 0.1791 0.6005 0.130 Uiso calc R 1 . .
H H15C 0.9298 0.3380 0.5425 0.130 Uiso calc R 1 . .
O O1 0.6741(2) 0.15409(19) -0.17812(15) 0.0741(5) Uani d . 1 . .
O O2 0.7941(3) -0.10671(19) 0.26171(16) 0.0772(5) Uani d . 1 . .
O O3 0.6543(2) 0.46790(18) 0.43714(14) 0.0679(5) Uani d . 1 . .
H H3 0.6315 0.5594 0.4317 0.102 Uiso calc R 1 . .
O O4 0.7180(2) 0.16259(18) 0.42088(14) 0.0616(4) Uani d . 1 . .
O O1W 0.5800(3) 0.7728(2) 0.44181(19) 0.0829(6) Uani d D 1 . .
H H1W 0.597(4) 0.844(4) 0.393(4) 0.162(15) Uiso d D 1 . .
H H2W 0.472(2) 0.762(4) 0.450(4) 0.134(14) Uiso d D 1 . .

loop_
_atom_site_aniso_label
_atom_site_aniso_U_11
_atom_site_aniso_U_22
_atom_site_aniso_U_33
_atom_site_aniso_U_12
_atom_site_aniso_U_13
_atom_site_aniso_U_23
C1 0.0497(12) 0.0517(11) 0.0508(11) 0.0118(9) 0.0133(9) 0.0132(9)
C2 0.0446(11) 0.0537(11) 0.0457(11) 0.0084(9) 0.0097(8) 0.0211(9)
C3 0.0464(11) 0.0500(11) 0.0492(11) 0.0071(9) 0.0100(9) 0.0196(9)
C4 0.0493(12) 0.0548(12) 0.0635(13) 0.0132(9) 0.0144(10) 0.0182(10)
C5 0.0549(14) 0.0588(13) 0.0799(16) 0.0187(10) 0.0190(11) 0.0134(11)
C6 0.0577(14) 0.0715(15) 0.0633(14) 0.0117(12) 0.0181(11) 0.0030(11)
C7 0.0561(13) 0.0671(14) 0.0510(12) 0.0073(11) 0.0120(10) 0.0128(10)
C8 0.0450(11) 0.0557(11) 0.0432(11) 0.0020(9) 0.0041(8) 0.0166(9)
C9 0.0515(12) 0.0506(11) 0.0516(11) 0.0082(9) 0.0067(9) 0.0226(9)
C10 0.0557(13) 0.0504(11) 0.0565(12) 0.0133(9) 0.0096(10) 0.0191(10)
C11 0.0370(10) 0.0449(10) 0.0490(11) 0.0051(8) 0.0090(8) 0.0179(8)
C12 0.0384(10) 0.0451(10) 0.0462(11) 0.0028(8) 0.0060(8) 0.0163(8)
C13 0.0360(10) 0.0464(11) 0.0533(11) 0.0039(8) 0.0094(8) 0.0146(9)
C14 0.0382(10) 0.0504(11) 0.0468(11) 0.0010(8) 0.0082(8) 0.0115(8)
C15 0.100(2) 0.0976(19) 0.0591(15) 0.0295(16) -0.0015(14) 0.0303(14)
O1 0.1049(13) 0.0732(10) 0.0481(9) 0.0260(9) 0.0141(8) 0.0263(7)
O2 0.1226(15) 0.0696(10) 0.0615(10) 0.0433(10) 0.0352(9) 0.0355(8)
O3 0.0926(12) 0.0649(10) 0.0561(9) 0.0349(9) 0.0257(8) 0.0172(7)
O4 0.0760(10) 0.0684(9) 0.0503(8) 0.0229(8) 0.0207(7) 0.0277(7)
O1W 0.1221(18) 0.0768(12) 0.0776(12) 0.0454(11) 0.0478(11) 0.0384(10)

loop_
_atom_type_symbol
_atom_type_description
_atom_type_scat_dispersion_real
_atom_type_scat_dispersion_imag
_atom_type_scat_source
C C 0.0033 0.0016 'International Tables Vol C Tables 4.2.6.8 and 6.1.1.4'
H H 0.0000 0.0000 'International Tables Vol C Tables 4.2.6.8 and 6.1.1.4'
O O 0.0106 0.0060 'International Tables Vol C Tables 4.2.6.8 and 6.1.1.4'

loop_
_geom_angle_atom_site_label_1
_geom_angle_atom_site_label_2
_geom_angle_atom_site_label_3
_geom_angle_site_symmetry_1
_geom_angle_site_symmetry_3
_geom_angle
_geom_angle_publ_flag
O3 C1 C10 . . 123.24(18) ?
O3 C1 C2 . . 116.77(17) ?
C10 C1 C2 . . 119.98(18) ?
O4 C2 C11 . . 122.55(17) ?
O4 C2 C1 . . 117.08(17) ?
C11 C2 C1 . . 120.29(16) ?
O2 C3 C13 . . 119.21(18) ?
O2 C3 C11 . . 122.56(18) ?
C13 C3 C11 . . 118.22(16) ?
C5 C4 C13 . . 120.20(19) ?
C5 C4 H4 . . 119.9 ?
C13 C4 H4 . . 119.9 ?
C4 C5 C6 . . 120.9(2) ?
C4 C5 H5 . . 119.6 ?
C6 C5 H5 . . 119.6 ?
C5 C6 C7 . . 119.6(2) ?
C5 C6 H6 . . 120.2 ?
C7 C6 H6 . . 120.2 ?
C14 C7 C6 . . 120.1(2) ?
C14 C7 H7 . . 120.0 ?
C6 C7 H7 . . 119.9 ?
O1 C8 C12 . . 121.26(19) ?
O1 C8 C14 . . 120.74(18) ?
C12 C8 C14 . . 117.99(16) ?
C10 C9 C12 . . 121.52(18) ?
C10 C9 H9 . . 119.2 ?
C12 C9 H9 . . 119.2 ?
C9 C10 C1 . . 120.01(18) ?
C9 C10 H10 . . 120.0 ?
C1 C10 H10 . . 120.0 ?
C2 C11 C12 . . 118.56(17) ?
C2 C11 C3 . . 122.38(16) ?
C12 C11 C3 . . 119.06(17) ?
C9 C12 C11 . . 119.58(18) ?
C9 C12 C8 . . 117.85(17) ?
C11 C12 C8 . . 122.57(17) ?
C4 C13 C14 . . 118.95(18) ?
C4 C13 C3 . . 118.85(17) ?
C14 C13 C3 . . 122.18(17) ?
C7 C14 C13 . . 120.27(19) ?
C7 C14 C8 . . 119.88(18) ?
C13 C14 C8 . . 119.85(18) ?
O4 C15 H15A . . 109.5 ?
O4 C15 H15B . . 109.5 ?
H15A C15 H15B . . 109.5 ?
O4 C15 H15C . . 109.5 ?
H15A C15 H15C . . 109.5 ?
H15B C15 H15C . . 109.5 ?
C1 O3 H3 . . 109.5 ?
C2 O4 C15 . . 115.30(16) ?
H1W O1W H2W . . 107.3(16) ?

loop_
_geom_bond_atom_site_label_1
_geom_bond_atom_site_label_2
_geom_bond_site_symmetry_2
_geom_bond_distance
_geom_bond_publ_flag
C1 O3 . 1.345(2) ?
C1 C10 . 1.373(3) ?
C1 C2 . 1.410(3) ?
C2 O4 . 1.374(2) ?
C2 C11 . 1.399(3) ?
C3 O2 . 1.218(2) ?
C3 C13 . 1.487(3) ?
C3 C11 . 1.487(3) ?
C4 C5 . 1.373(3) ?
C4 C13 . 1.394(3) ?
C4 H4 . 0.9300 ?
C5 C6 . 1.377(3) ?
C5 H5 . 0.9300 ?
C6 C7 . 1.387(3) ?
C6 H6 . 0.9300 ?
C7 C14 . 1.382(3) ?
C7 H7 . 0.9300 ?
C8 O1 . 1.218(2) ?
C8 C12 . 1.479(3) ?
C8 C14 . 1.486(3) ?
C9 C10 . 1.371(3) ?
C9 C12 . 1.390(3) ?
C9 H9 . 0.9300 ?
C10 H10 . 0.9300 ?
C11 C12 . 1.408(2) ?
C13 C14 . 1.395(3) ?
C15 O4 . 1.437(3) ?
C15 H15A . 0.9600 ?
C15 H15B . 0.9600 ?
C15 H15C . 0.9600 ?
O3 H3 . 0.8200 ?
O1W H1W . 0.86(3) ?
O1W H2W . 0.87(3) ?

loop_
_geom_hbond_atom_site_label_D
_geom_hbond_atom_site_label_H
_geom_hbond_atom_site_label_A
_geom_hbond_site_symmetry_A
_geom_hbond_distance_DH
_geom_hbond_distance_HA
_geom_hbond_distance_DA
_geom_hbond_angle_DHA
O1W H1W O2 1_565 0.86(3) 2.31(2) 2.960(3) 133(3)
O1W H2W O4 2_666 0.87(3) 2.30(2) 3.072(3) 149(3)
O3 H3 O1W . 0.82 1.87 2.687(2) 173.2

loop_
_geom_torsion_atom_site_label_1
_geom_torsion_atom_site_label_2
_geom_torsion_atom_site_label_3
_geom_torsion_atom_site_label_4
_geom_torsion_site_symmetry_1
_geom_torsion_site_symmetry_2
_geom_torsion_site_symmetry_3
_geom_torsion_site_symmetry_4
_geom_torsion
_geom_torsion_publ_flag
O3 C1 C2 O4 . . . . 4.7(3) ?
C10 C1 C2 O4 . . . . -174.23(17) ?
O3 C1 C2 C11 . . . . -178.49(17) ?
C10 C1 C2 C11 . . . . 2.6(3) ?
C13 C4 C5 C6 . . . . 1.0(3) ?
C4 C5 C6 C7 . . . . 0.3(3) ?
C5 C6 C7 C14 . . . . -0.7(3) ?
C12 C9 C10 C1 . . . . -1.3(3) ?
O3 C1 C10 C9 . . . . -179.48(18) ?
C2 C1 C10 C9 . . . . -0.6(3) ?
O4 C2 C11 C12 . . . . 174.08(16) ?
C1 C2 C11 C12 . . . . -2.5(3) ?
O4 C2 C11 C3 . . . . -6.0(3) ?
C1 C2 C11 C3 . . . . 177.34(16) ?
O2 C3 C11 C2 . . . . 3.3(3) ?
C13 C3 C11 C2 . . . . -176.94(16) ?
O2 C3 C11 C12 . . . . -176.78(18) ?
C13 C3 C11 C12 . . . . 2.9(3) ?
C10 C9 C12 C11 . . . . 1.3(3) ?
C10 C9 C12 C8 . . . . -177.90(17) ?
C2 C11 C12 C9 . . . . 0.6(3) ?
C3 C11 C12 C9 . . . . -179.25(16) ?
C2 C11 C12 C8 . . . . 179.82(16) ?
C3 C11 C12 C8 . . . . -0.1(3) ?
O1 C8 C12 C9 . . . . -1.6(3) ?
C14 C8 C12 C9 . . . . 177.72(16) ?
O1 C8 C12 C11 . . . . 179.19(17) ?
C14 C8 C12 C11 . . . . -1.5(3) ?
C5 C4 C13 C14 . . . . -1.7(3) ?
C5 C4 C13 C3 . . . . 176.53(17) ?
O2 C3 C13 C4 . . . . -3.0(3) ?
C11 C3 C13 C4 . . . . 177.29(16) ?
O2 C3 C13 C14 . . . . 175.24(18) ?
C11 C3 C13 C14 . . . . -4.5(3) ?
C6 C7 C14 C13 . . . . -0.1(3) ?
C6 C7 C14 C8 . . . . -179.97(18) ?
C4 C13 C14 C7 . . . . 1.3(3) ?
C3 C13 C14 C7 . . . . -176.93(17) ?
C4 C13 C14 C8 . . . . -178.80(17) ?
C3 C13 C14 C8 . . . . 3.0(3) ?
O1 C8 C14 C7 . . . . -0.7(3) ?
C12 C8 C14 C7 . . . . 179.92(16) ?
O1 C8 C14 C13 . . . . 179.34(18) ?
C12 C8 C14 C13 . . . . 0.0(3) ?
C11 C2 O4 C15 . . . . 95.3(2) ?
C1 C2 O4 C15 . . . . -87.9(2) ?

loop_
_cod_related_entry_id
_cod_related_entry_database
_cod_related_entry_code
1 ChemSpider 30655801
